data_7126138
loop_
_publ_author_name
'Abdelraheem, Eman M. M.'
'Goodwin, Imogen'
'Shaabani, Shabnam'
'de Haan, Michel P.'
'Kurpiewska, Katarzyna'
'Kalinowska-T\/lu\'scik, Justyna'
'D\"omling, Alexander'

_publ_section_title
;
 'Atypical Ugi' tetrazoles.
;
_journal_issue 12
_journal_name_full 'Chemical communications (Cambridge, England)'
_journal_page_first 1799
_journal_page_last 1802
_journal_paper_doi 10.1039/c9cc09194g
_journal_volume 56
_journal_year 2020
_chemical_formula_moiety 'C33 H33 Cl N6 O'
_chemical_formula_sum 'C33 H33 Cl N6 O'
_chemical_formula_weight 565.1
_space_group_IT_number 14
_space_group_name_Hall '-P 2yn'
_space_group_name_H-M_alt 'P 1 21/n 1'
_symmetry_cell_setting monoclinic
_symmetry_Int_Tables_number 14
_symmetry_space_group_name_Hall '-P 2yn'
_symmetry_space_group_name_H-M 'P 1 21/n 1'
_atom_sites_solution_hydrogens mixed
_audit_creation_date 2018-05-22T21:55:09-00:00
_audit_creation_method 'WinGX routine CIF_UPDATE'
_audit_update_record
;
2018-05-22 deposited with the CCDC.	2020-01-07 downloaded from the CCDC.
;
_cell_angle_alpha 90
_cell_angle_beta 97.525(3)
_cell_angle_gamma 90
_cell_formula_units_Z 4
_cell_length_a 9.0985(3)
_cell_length_b 10.3538(3)
_cell_length_c 30.3383(10)
_cell_measurement_reflns_used 7127
_cell_measurement_temperature 130(2)
_cell_measurement_theta_max 30.2597
_cell_measurement_theta_min 2.9891
_cell_volume 2833.38(16)
_computing_cell_refinement
;
        CrysAlisPro, Agilent Technologies,
        Version 1.171.36.20 (release 27-06-2012 CrysAlis171 .NET)
        (compiled Jul 11 2012,15:38:31)
;
_computing_data_collection
;
        CrysAlisPro, Agilent Technologies,
        Version 1.171.36.20 (release 27-06-2012 CrysAlis171 .NET)
        (compiled Jul 11 2012,15:38:31)
;
_computing_data_reduction
;
        CrysAlisPro, Agilent Technologies,
        Version 1.171.36.20 (release 27-06-2012 CrysAlis171 .NET)
        (compiled Jul 11 2012,15:38:31)
;
_computing_structure_refinement 'SHELXL-2014/6 (Sheldrick, 2014)'
_diffrn_ambient_temperature 130(2)
_diffrn_detector_area_resol_mean 10.3756
_diffrn_measured_fraction_theta_full 0.998
_diffrn_measured_fraction_theta_max 0.935
_diffrn_measurement_device_type 'SuperNova, Dual, Cu at zero, Atlas'
_diffrn_measurement_method '\w scans'
_diffrn_orient_matrix_UB_11 -0.0036613
_diffrn_orient_matrix_UB_12 0.0171943
_diffrn_orient_matrix_UB_13 -0.0227443
_diffrn_orient_matrix_UB_21 -0.0046189
_diffrn_orient_matrix_UB_22 -0.0662618
_diffrn_orient_matrix_UB_23 -0.0059941
_diffrn_orient_matrix_UB_31 -0.0783765
_diffrn_orient_matrix_UB_32 0.00311
_diffrn_orient_matrix_UB_33 -0.0016556
_diffrn_radiation_monochromator mirror
_diffrn_radiation_type MoK\a
_diffrn_radiation_wavelength 0.71073
_diffrn_reflns_av_R_equivalents 0.0784
_diffrn_reflns_av_unetI/netI 0.0765
_diffrn_reflns_Laue_measured_fraction_full 0.998
_diffrn_reflns_Laue_measured_fraction_max 0.935
_diffrn_reflns_limit_h_max 12
_diffrn_reflns_limit_h_min -12
_diffrn_reflns_limit_k_max 12
_diffrn_reflns_limit_k_min -13
_diffrn_reflns_limit_l_max 40
_diffrn_reflns_limit_l_min -36
_diffrn_reflns_number 27066
_diffrn_reflns_point_group_measured_fraction_full 0.998
_diffrn_reflns_point_group_measured_fraction_max 0.935
_diffrn_reflns_theta_full 25.242
_diffrn_reflns_theta_max 30.327
_diffrn_reflns_theta_min 2.995
_exptl_absorpt_coefficient_mu 0.173
_exptl_absorpt_correction_T_max 1
_exptl_absorpt_correction_T_min 0.808
_exptl_absorpt_correction_type multi-scan
_exptl_absorpt_process_details
;
        CrysAlisPro, Agilent Technologies,
        Version 1.171.36.20 (release 27-06-2012 CrysAlis171 .NET)
        (compiled Jul 11 2012,15:38:31)
        Empirical absorption correction using spherical harmonics,
 implemented in SCALE3 ABSPACK scaling algorithm.
;
_exptl_crystal_colour white
_exptl_crystal_density_diffrn 1.325
_exptl_crystal_description plate
_exptl_crystal_F_000 1192
_exptl_crystal_size_max 0.4
_exptl_crystal_size_mid 0.2
_exptl_crystal_size_min 0.05
_refine_diff_density_max 0.681
_refine_diff_density_min -0.533
_refine_diff_density_rms 0.118
_refine_ls_extinction_method none
_refine_ls_goodness_of_fit_ref 1.439
_refine_ls_hydrogen_treatment mixed
_refine_ls_matrix_type full
_refine_ls_number_parameters 379
_refine_ls_number_reflns 7892
_refine_ls_number_restraints 1
_refine_ls_restrained_S_all 1.439
_refine_ls_R_factor_all 0.1223
_refine_ls_R_factor_gt 0.113
_refine_ls_shift/su_max 0
_refine_ls_shift/su_mean 0
_refine_ls_structure_factor_coef Fsqd
_refine_ls_weighting_details 'w=1/[\s^2^(Fo^2^)+(0.2000P)^2^] where P=(Fo^2^+2Fc^2^)/3'
_refine_ls_weighting_scheme calc
_refine_ls_wR_factor_gt 0.3278
_refine_ls_wR_factor_ref 0.3461
_reflns_Friedel_coverage 0
_reflns_number_gt 7033
_reflns_number_total 7892
_reflns_threshold_expression 'I > 2\s(I)'
_cod_data_source_file c9cc09194g2.cif
_cod_data_source_block ig015_f56
_cod_original_sg_symbol_H-M 'P 21/n'
_cod_database_code 7126138
_shelx_estimated_absorpt_t_min 0.934
_shelx_estimated_absorpt_t_max 0.991

loop_
_symmetry_equiv_pos_as_xyz
'x, y, z'
'-x+1/2, y+1/2, -z+1/2'
'-x, -y, -z'
'x-1/2, -y-1/2, z-1/2'

loop_
_atom_site_label
_atom_site_type_symbol
_atom_site_fract_x
_atom_site_fract_y
_atom_site_fract_z
_atom_site_U_iso_or_equiv
_atom_site_adp_type
_atom_site_occupancy
_atom_site_site_symmetry_order
_atom_site_calc_flag
_atom_site_refinement_flags_posn
_atom_site_refinement_flags_adp
_atom_site_refinement_flags_occupancy
_atom_site_disorder_assembly
_atom_site_disorder_group
Cl13 Cl 0.44698(15) 0.50057(13) 0.29734(4) 0.0374(3) Uani 1 1 d . . . . .
N4 N 0.3984(4) -0.0261(3) 0.55220(11) 0.0203(7) Uani 1 1 d . . . . .
N3 N 0.5373(4) -0.0635(3) 0.54739(12) 0.0209(7) Uani 1 1 d . . . . .
N1 N 0.5517(3) 0.1309(3) 0.56791(11) 0.0174(6) Uani 1 1 d . . . . .
O7 O 0.7767(4) 0.4184(3) 0.55844(11) 0.0296(7) Uani 1 1 d . . . . .
N2 N 0.6312(4) 0.0287(4) 0.55695(12) 0.0233(7) Uani 1 1 d . . . . .
C39 C 0.4384(4) 0.1570(4) 0.68064(13) 0.0202(7) Uani 1 1 d . . . . .
H39 H 0.3931 0.2376 0.6854 0.024 Uiso 1 1 calc R U . . .
C35 C 0.4216(4) -0.0631(4) 0.65606(13) 0.0196(7) Uani 1 1 d . . . . .
H35 H 0.3642 -0.1341 0.6437 0.024 Uiso 1 1 calc R U . . .
C23 C 0.0276(5) 0.2771(4) 0.64066(14) 0.0211(7) Uani 1 1 d . . . . .
H23 H 0.0186 0.2745 0.6091 0.025 Uiso 1 1 calc R U . . .
N20 N 0.1694(4) 0.0919(3) 0.59456(11) 0.0169(6) Uani 1 1 d . . . . .
C30 C -0.1150(4) -0.1909(4) 0.62850(14) 0.0223(8) Uani 1 1 d . . . . .
H30 H -0.1967 -0.214 0.6072 0.027 Uiso 1 1 calc R U . . .
C22 C 0.1136(4) 0.1846(4) 0.66542(13) 0.0177(7) Uani 1 1 d . . . . .
C34 C 0.3517(4) 0.0546(4) 0.66225(12) 0.0171(7) Uani 1 1 d . . . . .
C32 C 0.0359(5) -0.2268(4) 0.69837(14) 0.0239(8) Uani 1 1 d . . . . .
H32 H 0.0572 -0.2739 0.7253 0.029 Uiso 1 1 calc R U . . .
C29 C -0.0289(4) -0.0847(4) 0.62073(13) 0.0201(7) Uani 1 1 d . . . . .
H29 H -0.0525 -0.0357 0.5943 0.024 Uiso 1 1 calc R U . . .
C21 C 0.1856(4) 0.0718(4) 0.64360(12) 0.0158(7) Uani 1 1 d . . . . .
C33 C 0.1235(4) -0.1218(4) 0.69057(14) 0.0215(8) Uani 1 1 d . . . . .
H33 H 0.2053 -0.0992 0.7119 0.026 Uiso 1 1 calc R U . . .
C27 C 0.1231(5) 0.1910(4) 0.71202(13) 0.0231(8) Uani 1 1 d . . . . .
H27 H 0.1815 0.1293 0.7296 0.028 Uiso 1 1 calc R U . . .
C16 C 0.2769(4) 0.1745(4) 0.57639(12) 0.0166(7) Uani 1 1 d . . . . .
H16 H 0.3127 0.2413 0.5991 0.02 Uiso 1 1 calc R U . . .
C24 C -0.0455(5) 0.3734(5) 0.66147(16) 0.0276(9) Uani 1 1 d . . . . .
H24 H -0.1034 0.4358 0.644 0.033 Uiso 1 1 calc R U . . .
C25 C -0.0343(5) 0.3786(4) 0.70758(16) 0.0269(9) Uani 1 1 d . . . . .
H25 H -0.0829 0.445 0.7217 0.032 Uiso 1 1 calc R U . . .
C10 C 0.6943(5) 0.3682(4) 0.42838(14) 0.0228(8) Uani 1 1 d . . . . .
C15 C 0.5433(5) 0.3814(4) 0.42370(15) 0.0258(8) Uani 1 1 d . . . . .
H15 H 0.4908 0.3628 0.448 0.031 Uiso 1 1 calc R U . . .
C5 C 0.4090(4) 0.0968(4) 0.56564(12) 0.0171(7) Uani 1 1 d . . . . .
C13 C 0.5436(5) 0.4506(4) 0.34821(14) 0.0248(8) Uani 1 1 d . . . . .
C36 C 0.5739(5) -0.0783(4) 0.66776(14) 0.0232(8) Uani 1 1 d . . . . .
H36 H 0.6195 -0.1591 0.6635 0.028 Uiso 1 1 calc R U . . .
C18 C 0.1195(5) 0.1480(5) 0.50103(14) 0.0263(8) Uani 1 1 d . . . . .
H18A H 0.0849 0.1922 0.473 0.039 Uiso 1 1 calc R U . . .
H18B H 0.0345 0.1106 0.5133 0.039 Uiso 1 1 calc R U . . .
H18C H 0.1887 0.0791 0.4955 0.039 Uiso 1 1 calc R U . . .
C7 C 0.7078(4) 0.3208(4) 0.54638(14) 0.0212(7) Uani 1 1 d . . . . .
C17 C 0.1977(4) 0.2443(4) 0.53403(14) 0.0199(7) Uani 1 1 d . . . . .
H17 H 0.1211 0.3037 0.5436 0.024 Uiso 1 1 calc R U . . .
C37 C 0.6594(5) 0.0254(4) 0.68580(15) 0.0248(8) Uani 1 1 d . . . . .
H37 H 0.7634 0.016 0.6936 0.03 Uiso 1 1 calc R U . . .
C14 C 0.4659(5) 0.4224(4) 0.38296(15) 0.0236(8) Uani 1 1 d . . . . .
H14 H 0.361 0.4305 0.3795 0.028 Uiso 1 1 calc R U . . .
C9 C 0.7841(5) 0.3234(5) 0.47160(16) 0.0303(10) Uani 1 1 d . . . . .
H9A H 0.8549 0.2564 0.4644 0.036 Uiso 1 1 calc R U . . .
H9B H 0.8428 0.3975 0.4849 0.036 Uiso 1 1 calc R U . . .
C26 C 0.0488(5) 0.2858(5) 0.73277(15) 0.0269(9) Uani 1 1 d . . . . .
H26 H 0.0548 0.2871 0.7643 0.032 Uiso 1 1 calc R U . . .
C12 C 0.6949(6) 0.4423(5) 0.35253(17) 0.0320(10) Uani 1 1 d . . . . .
H12 H 0.7471 0.4643 0.3284 0.038 Uiso 1 1 calc R U . . .
C28 C 0.0931(4) -0.0489(4) 0.65177(12) 0.0155(6) Uani 1 1 d . . . . .
C6 C 0.6303(5) 0.2511(4) 0.58148(14) 0.0237(8) Uani 1 1 d . . . . .
H6A H 0.7057 0.2316 0.6072 0.028 Uiso 1 1 calc R U . . .
H6B H 0.5582 0.3118 0.592 0.028 Uiso 1 1 calc R U . . .
N8 N 0.6979(4) 0.2709(4) 0.50494(13) 0.0260(8) Uani 1 1 d D . . . .
C31 C -0.0832(5) -0.2643(4) 0.66721(15) 0.0237(8) Uani 1 1 d . . . . .
H31 H -0.1412 -0.3379 0.6722 0.028 Uiso 1 1 calc R U . . .
C19 C 0.3064(5) 0.3252(5) 0.51150(16) 0.0283(9) Uani 1 1 d . . . . .
H19A H 0.3759 0.2681 0.4988 0.042 Uiso 1 1 calc R U . . .
H19B H 0.3616 0.3827 0.5334 0.042 Uiso 1 1 calc R U . . .
H19C H 0.2517 0.377 0.4877 0.042 Uiso 1 1 calc R U . . .
C38 C 0.5913(5) 0.1425(5) 0.69218(15) 0.0255(8) Uani 1 1 d . . . . .
H38 H 0.649 0.2134 0.7045 0.031 Uiso 1 1 calc R U . . .
C11 C 0.7724(5) 0.4003(5) 0.39350(17) 0.0312(10) Uani 1 1 d . . . . .
H11 H 0.8775 0.3941 0.3972 0.037 Uiso 1 1 calc R U . . .
H8 H 0.629(6) 0.207(5) 0.495(2) 0.037 Uiso 1 1 d D U . . .
H20 H 0.190(8) 0.004(7) 0.584(2) 0.037 Uiso 1 1 d . U . . .

loop_
_atom_site_aniso_label
_atom_site_aniso_U_11
_atom_site_aniso_U_22
_atom_site_aniso_U_33
_atom_site_aniso_U_23
_atom_site_aniso_U_13
_atom_site_aniso_U_12
Cl13 0.0466(7) 0.0342(7) 0.0301(6) 0.0032(4) -0.0001(5) 0.0050(5)
N4 0.0251(17) 0.0102(16) 0.0255(16) 0.0013(11) 0.0031(12) 0.0022(11)
N3 0.0233(16) 0.0174(16) 0.0233(16) 0.0035(12) 0.0073(12) 0.0051(12)
N1 0.0137(14) 0.0156(16) 0.0234(15) 0.0025(11) 0.0040(11) 0.0019(11)
O7 0.0361(18) 0.0179(16) 0.0339(17) 0.0056(12) 0.0008(13) -0.0083(13)
N2 0.0221(17) 0.0174(17) 0.0318(18) 0.0035(12) 0.0084(14) 0.0095(13)
C39 0.0175(16) 0.0177(19) 0.0254(18) -0.0014(13) 0.0024(13) -0.0003(13)
C35 0.0191(17) 0.0163(18) 0.0243(18) 0.0017(13) 0.0055(13) 0.0019(13)
C23 0.0213(18) 0.0156(18) 0.0268(19) -0.0006(14) 0.0041(14) 0.0049(14)
N20 0.0158(14) 0.0146(16) 0.0208(15) 0.0023(11) 0.0044(11) -0.0001(11)
C30 0.0181(17) 0.021(2) 0.0270(18) -0.0005(14) 0.0020(14) -0.0028(14)
C22 0.0149(15) 0.0146(17) 0.0241(17) -0.0034(13) 0.0040(13) -0.0013(12)
C34 0.0158(16) 0.0172(18) 0.0188(16) 0.0010(12) 0.0037(12) 0.0001(12)
C32 0.0231(19) 0.0191(19) 0.030(2) 0.0050(15) 0.0067(16) -0.0008(14)
C29 0.0166(16) 0.021(2) 0.0235(18) 0.0004(13) 0.0047(13) 0.0010(13)
C21 0.0137(15) 0.0133(17) 0.0203(16) 0.0000(12) 0.0016(12) 0.0001(11)
C33 0.0175(17) 0.022(2) 0.0248(19) 0.0050(14) 0.0016(13) 0.0003(14)
C27 0.0229(18) 0.024(2) 0.0235(18) -0.0018(14) 0.0046(14) 0.0057(15)
C16 0.0181(16) 0.0104(16) 0.0218(16) 0.0007(12) 0.0043(12) 0.0001(12)
C24 0.0249(19) 0.020(2) 0.038(2) -0.0022(16) 0.0038(16) 0.0070(16)
C25 0.026(2) 0.017(2) 0.038(2) -0.0082(16) 0.0081(16) 0.0023(15)
C10 0.0243(19) 0.019(2) 0.0264(19) 0.0012(14) 0.0083(15) 0.0015(14)
C15 0.027(2) 0.024(2) 0.029(2) 0.0044(15) 0.0085(16) -0.0040(15)
C5 0.0152(16) 0.0198(18) 0.0162(15) 0.0020(12) 0.0011(12) 0.0029(13)
C13 0.034(2) 0.0156(19) 0.026(2) -0.0021(13) 0.0053(16) 0.0024(15)
C36 0.0199(18) 0.025(2) 0.0268(19) 0.0041(15) 0.0094(14) 0.0066(14)
C18 0.0198(18) 0.033(2) 0.0247(18) 0.0041(16) -0.0004(14) 0.0038(16)
C7 0.0211(17) 0.0140(18) 0.0281(18) 0.0035(13) 0.0013(14) 0.0029(14)
C17 0.0211(18) 0.0136(18) 0.0256(18) 0.0039(13) 0.0054(14) 0.0065(13)
C37 0.0189(19) 0.027(2) 0.029(2) 0.0011(15) 0.0038(14) 0.0026(15)
C14 0.0224(18) 0.0169(19) 0.032(2) 0.0000(14) 0.0053(15) -0.0001(14)
C9 0.023(2) 0.038(3) 0.031(2) 0.0086(18) 0.0088(16) 0.0056(18)
C26 0.025(2) 0.027(2) 0.029(2) -0.0093(16) 0.0060(16) 0.0011(16)
C12 0.033(2) 0.033(3) 0.033(2) 0.0093(18) 0.0162(19) 0.0041(19)
C28 0.0157(16) 0.0109(16) 0.0210(16) 0.0004(12) 0.0066(13) 0.0018(12)
C6 0.0222(18) 0.024(2) 0.0255(19) -0.0005(14) 0.0044(15) -0.0056(14)
N8 0.0269(18) 0.0235(19) 0.0282(18) 0.0006(13) 0.0059(14) -0.0039(14)
C31 0.0220(19) 0.0158(19) 0.035(2) 0.0015(14) 0.0085(15) -0.0002(13)
C19 0.031(2) 0.020(2) 0.035(2) 0.0098(16) 0.0087(17) 0.0046(16)
C38 0.0174(17) 0.026(2) 0.032(2) -0.0025(16) 0.0002(14) -0.0030(15)
C11 0.023(2) 0.037(3) 0.035(2) 0.0085(18) 0.0119(17) 0.0064(18)

loop_
_atom_type_symbol
_atom_type_description
_atom_type_scat_dispersion_real
_atom_type_scat_dispersion_imag
_atom_type_scat_source
C C 0.0033 0.0016 'International Tables Vol C Tables 4.2.6.8 and 6.1.1.4'
H H 0 0 'International Tables Vol C Tables 4.2.6.8 and 6.1.1.4'
N N 0.0061 0.0033 'International Tables Vol C Tables 4.2.6.8 and 6.1.1.4'
O O 0.0106 0.006 'International Tables Vol C Tables 4.2.6.8 and 6.1.1.4'
Cl Cl 0.1484 0.1585 'International Tables Vol C Tables 4.2.6.8 and 6.1.1.4'

loop_
_geom_angle_atom_site_label_1
_geom_angle_atom_site_label_2
_geom_angle_atom_site_label_3
_geom_angle
_geom_angle_site_symmetry_1
_geom_angle_site_symmetry_3
_geom_angle_publ_flag
C5 N4 N3 106.0(3) . . ?
N2 N3 N4 111.5(3) . . ?
C5 N1 N2 109.2(3) . . ?
C5 N1 C6 132.2(3) . . ?
N2 N1 C6 118.5(3) . . ?
N3 N2 N1 106.0(3) . . ?
C34 C39 C38 120.7(4) . . ?
C34 C39 H39 119.6 . . ?
C38 C39 H39 119.6 . . ?
C36 C35 C34 121.3(4) . . ?
C36 C35 H35 119.4 . . ?
C34 C35 H35 119.4 . . ?
C22 C23 C24 121.0(4) . . ?
C22 C23 H23 119.5 . . ?
C24 C23 H23 119.5 . . ?
C16 N20 C21 118.3(3) . . ?
C16 N20 H20 104(4) . . ?
C21 N20 H20 102(4) . . ?
C29 C30 C31 121.0(4) . . ?
C29 C30 H30 119.5 . . ?
C31 C30 H30 119.5 . . ?
C23 C22 C27 117.8(4) . . ?
C23 C22 C21 122.2(3) . . ?
C27 C22 C21 119.8(4) . . ?
C39 C34 C35 118.2(3) . . ?
C39 C34 C21 122.1(3) . . ?
C35 C34 C21 119.3(4) . . ?
C33 C32 C31 121.0(4) . . ?
C33 C32 H32 119.5 . . ?
C31 C32 H32 119.5 . . ?
C30 C29 C28 120.5(4) . . ?
C30 C29 H29 119.7 . . ?
C28 C29 H29 119.7 . . ?
N20 C21 C22 109.4(3) . . ?
N20 C21 C28 106.7(3) . . ?
C22 C21 C28 105.9(3) . . ?
N20 C21 C34 110.1(3) . . ?
C22 C21 C34 112.4(3) . . ?
C28 C21 C34 112.0(3) . . ?
C32 C33 C28 120.9(4) . . ?
C32 C33 H33 119.6 . . ?
C28 C33 H33 119.6 . . ?
C26 C27 C22 121.3(4) . . ?
C26 C27 H27 119.3 . . ?
C22 C27 H27 119.3 . . ?
N20 C16 C5 111.1(3) . . ?
N20 C16 C17 108.8(3) . . ?
C5 C16 C17 111.1(3) . . ?
N20 C16 H16 108.6 . . ?
C5 C16 H16 108.6 . . ?
C17 C16 H16 108.6 . . ?
C25 C24 C23 120.4(4) . . ?
C25 C24 H24 119.8 . . ?
C23 C24 H24 119.8 . . ?
C26 C25 C24 119.3(4) . . ?
C26 C25 H25 120.3 . . ?
C24 C25 H25 120.3 . . ?
C15 C10 C11 120.2(4) . . ?
C15 C10 C9 122.5(4) . . ?
C11 C10 C9 117.3(4) . . ?
C10 C15 C14 120.1(4) . . ?
C10 C15 H15 119.9 . . ?
C14 C15 H15 119.9 . . ?
N4 C5 N1 107.3(3) . . ?
N4 C5 C16 122.9(3) . . ?
N1 C5 C16 129.8(4) . . ?
C12 C13 C14 121.6(4) . . ?
C12 C13 Cl13 119.0(3) . . ?
C14 C13 Cl13 119.3(4) . . ?
C35 C36 C37 119.8(4) . . ?
C35 C36 H36 120.1 . . ?
C37 C36 H36 120.1 . . ?
C17 C18 H18A 109.5 . . ?
C17 C18 H18B 109.5 . . ?
H18A C18 H18B 109.5 . . ?
C17 C18 H18C 109.5 . . ?
H18A C18 H18C 109.5 . . ?
H18B C18 H18C 109.5 . . ?
O7 C7 N8 124.4(4) . . ?
O7 C7 C6 116.5(4) . . ?
N8 C7 C6 119.1(4) . . ?
C18 C17 C19 109.9(4) . . ?
C18 C17 C16 111.2(3) . . ?
C19 C17 C16 111.5(3) . . ?
C18 C17 H17 108 . . ?
C19 C17 H17 108 . . ?
C16 C17 H17 108 . . ?
C38 C37 C36 119.5(4) . . ?
C38 C37 H37 120.3 . . ?
C36 C37 H37 120.3 . . ?
C13 C14 C15 119.3(4) . . ?
C13 C14 H14 120.3 . . ?
C15 C14 H14 120.3 . . ?
N8 C9 C10 115.6(4) . . ?
N8 C9 H9A 108.4 . . ?
C10 C9 H9A 108.4 . . ?
N8 C9 H9B 108.4 . . ?
C10 C9 H9B 108.4 . . ?
H9A C9 H9B 107.4 . . ?
C25 C26 C27 120.1(4) . . ?
C25 C26 H26 119.9 . . ?
C27 C26 H26 119.9 . . ?
C13 C12 C11 118.9(4) . . ?
C13 C12 H12 120.6 . . ?
C11 C12 H12 120.6 . . ?
C33 C28 C29 118.3(4) . . ?
C33 C28 C21 121.4(3) . . ?
C29 C28 C21 120.3(3) . . ?
N1 C6 C7 117.1(3) . . ?
N1 C6 H6A 108 . . ?
C7 C6 H6A 108 . . ?
N1 C6 H6B 108 . . ?
C7 C6 H6B 108 . . ?
H6A C6 H6B 107.3 . . ?
C7 N8 C9 121.7(4) . . ?
C7 N8 H8 122(4) . . ?
C9 N8 H8 116(4) . . ?
C32 C31 C30 118.3(4) . . ?
C32 C31 H31 120.8 . . ?
C30 C31 H31 120.8 . . ?
C17 C19 H19A 109.5 . . ?
C17 C19 H19B 109.5 . . ?
H19A C19 H19B 109.5 . . ?
C17 C19 H19C 109.5 . . ?
H19A C19 H19C 109.5 . . ?
H19B C19 H19C 109.5 . . ?
C37 C38 C39 120.5(4) . . ?
C37 C38 H38 119.7 . . ?
C39 C38 H38 119.7 . . ?
C10 C11 C12 119.8(4) . . ?
C10 C11 H11 120.1 . . ?
C12 C11 H11 120.1 . . ?

loop_
_geom_bond_atom_site_label_1
_geom_bond_atom_site_label_2
_geom_bond_distance
_geom_bond_site_symmetry_2
_geom_bond_publ_flag
Cl13 C13 1.751(5) . ?
N4 C5 1.336(5) . ?
N4 N3 1.348(5) . ?
N3 N2 1.289(5) . ?
N1 C5 1.338(5) . ?
N1 N2 1.347(4) . ?
N1 C6 1.468(5) . ?
O7 C7 1.220(5) . ?
C39 C34 1.395(5) . ?
C39 C38 1.397(6) . ?
C39 H39 0.95 . ?
C35 C36 1.394(6) . ?
C35 C34 1.399(5) . ?
C35 H35 0.95 . ?
C23 C22 1.392(5) . ?
C23 C24 1.395(6) . ?
C23 H23 0.95 . ?
N20 C16 1.460(5) . ?
N20 C21 1.490(5) . ?
N20 H20 1.00(7) . ?
C30 C29 1.388(6) . ?
C30 C31 1.397(6) . ?
C30 H30 0.95 . ?
C22 C27 1.407(5) . ?
C22 C21 1.532(5) . ?
C34 C21 1.552(5) . ?
C32 C33 1.386(6) . ?
C32 C31 1.397(6) . ?
C32 H32 0.95 . ?
C29 C28 1.408(5) . ?
C29 H29 0.95 . ?
C21 C28 1.545(5) . ?
C33 C28 1.395(5) . ?
C33 H33 0.95 . ?
C27 C26 1.389(6) . ?
C27 H27 0.95 . ?
C16 C5 1.517(5) . ?
C16 C17 1.566(5) . ?
C16 H16 1 . ?
C24 C25 1.390(7) . ?
C24 H24 0.95 . ?
C25 C26 1.388(7) . ?
C25 H25 0.95 . ?
C10 C15 1.369(6) . ?
C10 C11 1.390(6) . ?
C10 C9 1.524(6) . ?
C15 C14 1.406(6) . ?
C15 H15 0.95 . ?
C13 C12 1.369(7) . ?
C13 C14 1.375(6) . ?
C36 C37 1.395(6) . ?
C36 H36 0.95 . ?
C18 C17 1.522(6) . ?
C18 H18A 0.98 . ?
C18 H18B 0.98 . ?
C18 H18C 0.98 . ?
C7 N8 1.351(6) . ?
C7 C6 1.532(6) . ?
C17 C19 1.525(6) . ?
C17 H17 1 . ?
C37 C38 1.386(6) . ?
C37 H37 0.95 . ?
C14 H14 0.95 . ?
C9 N8 1.463(6) . ?
C9 H9A 0.99 . ?
C9 H9B 0.99 . ?
C26 H26 0.95 . ?
C12 C11 1.415(7) . ?
C12 H12 0.95 . ?
C6 H6A 0.99 . ?
C6 H6B 0.99 . ?
N8 H8 0.93(2) . ?
C31 H31 0.95 . ?
C19 H19A 0.98 . ?
C19 H19B 0.98 . ?
C19 H19C 0.98 . ?
C38 H38 0.95 . ?
C11 H11 0.95 . ?
